data_7044267
loop_
_publ_author_name
'Mironov, Vladimir Sergeevich'
'Bazhenova, Tamara A.'
'Manakin, Yuriy'
'Lyssenko, Konstantin'
'Talantsev, Artem Dmitrievich'
'Yagubskii, Eduard B.'

_publ_section_title
;
 New Mo(IV) complex with the pentadentate (N3O2) Schiff-base ligand: The
 first non-cyanide pentagonal-bipyramidal paramagnetic 4d complex
;
_journal_name_full 'Dalton Trans.'
_journal_paper_doi 10.1039/C7DT02912H
_journal_year 2017
_chemical_formula_moiety 'C23 H19 Cl2 Mo N5 O2'
_chemical_formula_sum 'C23 H19 Cl2 Mo N5 O2'
_chemical_formula_weight 564.27
_space_group_crystal_system monoclinic
_space_group_IT_number 14
_space_group_name_Hall '-P 2ybc'
_space_group_name_H-M_alt 'P 1 21/c 1'
_symmetry_space_group_name_Hall '-P 2ybc'
_symmetry_space_group_name_H-M 'P 1 21/c 1'
_atom_sites_solution_hydrogens geom
_audit_creation_method SHELXL-2014/6
_audit_update_record
;
2017-06-26 deposited with the CCDC.
2017-09-14 downloaded from the CCDC.
;
_cell_angle_alpha 90
_cell_angle_beta 99.368(2)
_cell_angle_gamma 90
_cell_formula_units_Z 4
_cell_length_a 8.5326(8)
_cell_length_b 14.1129(14)
_cell_length_c 19.7994(19)
_cell_measurement_reflns_used 938
_cell_measurement_temperature 110(2)
_cell_measurement_theta_max 25.3
_cell_measurement_theta_min 3
_cell_volume 2352.4(4)
_computing_cell_refinement 'Bruker SAINT'
_computing_data_collection 'Bruker APEX II'
_computing_data_reduction 'Bruker SAINT'
_computing_molecular_graphics 'Bruker SHELXTL'
_computing_publication_material 'Bruker SHELXTL'
_computing_structure_refinement 'SHELXL-97 (Sheldrick, 1997)'
_computing_structure_solution 'SHELXS-97 (Sheldrick, 1997)'
_diffrn_ambient_temperature 110(2)
_diffrn_measured_fraction_theta_full 1.000
_diffrn_measured_fraction_theta_max 1.000
_diffrn_measurement_device_type 'Bruker APEX II CCD area detector''
_diffrn_measurement_method 'omega scans'
_diffrn_radiation_type MoK\a
_diffrn_radiation_wavelength 0.71073
_diffrn_reflns_av_R_equivalents 0.0478
_diffrn_reflns_av_unetI/netI 0.0403
_diffrn_reflns_Laue_measured_fraction_full 1.000
_diffrn_reflns_Laue_measured_fraction_max 1.000
_diffrn_reflns_limit_h_max 11
_diffrn_reflns_limit_h_min -11
_diffrn_reflns_limit_k_max 19
_diffrn_reflns_limit_k_min -19
_diffrn_reflns_limit_l_max 27
_diffrn_reflns_limit_l_min -27
_diffrn_reflns_number 28034
_diffrn_reflns_point_group_measured_fraction_full 1.000
_diffrn_reflns_point_group_measured_fraction_max 1.000
_diffrn_reflns_theta_full 25.242
_diffrn_reflns_theta_max 28.997
_diffrn_reflns_theta_min 1.780
_exptl_absorpt_coefficient_mu 0.815
_exptl_absorpt_correction_type multi-scan
_exptl_absorpt_process_details SADABS
_exptl_crystal_colour black
_exptl_crystal_density_diffrn 1.593
_exptl_crystal_description block
_exptl_crystal_F_000 1136
_exptl_crystal_size_max 0.400
_exptl_crystal_size_mid 0.240
_exptl_crystal_size_min 0.100
_exptl_transmission_factor_max 0.923
_exptl_transmission_factor_min 0.736
_refine_diff_density_max 1.283
_refine_diff_density_min -0.569
_refine_diff_density_rms 0.085
_refine_ls_extinction_method none
_refine_ls_goodness_of_fit_ref 1.063
_refine_ls_hydrogen_treatment constr
_refine_ls_matrix_type full
_refine_ls_number_parameters 300
_refine_ls_number_reflns 6260
_refine_ls_number_restraints 0
_refine_ls_restrained_S_all 1.063
_refine_ls_R_factor_all 0.0567
_refine_ls_R_factor_gt 0.0398
_refine_ls_shift/su_max 0.001
_refine_ls_shift/su_mean 0.000
_refine_ls_structure_factor_coef Fsqd
_refine_ls_weighting_details 'w=1/[\s^2^(Fo^2^)+(0.0389P)^2^+2.3882P] where P=(Fo^2^+2Fc^2^)/3'
_refine_ls_weighting_scheme calc
_refine_ls_wR_factor_gt 0.0890
_refine_ls_wR_factor_ref 0.0963
_reflns_Friedel_coverage 0.000
_reflns_number_gt 4999
_reflns_number_total 6260
_reflns_threshold_expression I>2\s(I)
_cod_data_source_file c7dt02912h2.cif
_cod_data_source_block a_a
_cod_database_code 7044267
_shelx_space_group_comment
;
The symmetry employed for this shelxl refinement is uniquely defined
by the following loop, which should always be used as a source of
symmetry information in preference to the above space-group names.
They are only intended as comments.
;
_shelx_estimated_absorpt_t_min 0.736
_shelx_estimated_absorpt_t_max 0.923
_shelxl_version_number 2014/6

loop_
_space_group_symop_operation_xyz
'x, y, z'
'-x, y+1/2, -z+1/2'
'-x, -y, -z'
'x, -y-1/2, z-1/2'

loop_
_atom_site_label
_atom_site_type_symbol
_atom_site_fract_x
_atom_site_fract_y
_atom_site_fract_z
_atom_site_U_iso_or_equiv
_atom_site_adp_type
_atom_site_occupancy
_atom_site_site_symmetry_order
_atom_site_calc_flag
_atom_site_refinement_flags_posn
_atom_site_refinement_flags_adp
Mo1 Mo 0.37045(3) 0.48475(2) 0.29912(2) 0.02254(8) Uani 1 1 d . .
Cl1 Cl 0.46204(9) 0.34415(5) 0.25072(4) 0.03126(16) Uani 1 1 d . .
Cl2 Cl 0.29311(8) 0.62620(5) 0.35147(4) 0.03194(17) Uani 1 1 d . .
N1 N 0.5938(3) 0.55100(17) 0.29162(13) 0.0286(5) Uani 1 1 d . .
N2 N 0.5363(3) 0.45464(17) 0.38996(13) 0.0300(5) Uani 1 1 d . .
N3 N 0.4892(3) 0.39837(18) 0.44008(12) 0.0315(6) Uani 1 1 d . .
N4 N 0.3519(3) 0.55584(16) 0.20223(12) 0.0254(5) Uani 1 1 d . .
N5 N 0.2126(3) 0.55051(17) 0.15674(12) 0.0271(5) Uani 1 1 d . .
O1 O 0.1466(2) 0.46468(14) 0.24590(9) 0.0263(4) Uani 1 1 d . .
O2 O 0.2589(2) 0.40325(15) 0.36207(10) 0.0297(4) Uani 1 1 d . .
C1 C 0.6112(3) 0.6016(2) 0.23606(17) 0.0316(7) Uani 1 1 d . .
C2 C 0.7555(4) 0.6457(2) 0.2300(2) 0.0395(8) Uani 1 1 d . .
H2A H 0.7658 0.6831 0.1911 0.047 Uiso 1 1 calc R U
C3 C 0.8833(4) 0.6331(2) 0.2826(2) 0.0459(9) Uani 1 1 d . .
H3A H 0.9831 0.6612 0.2796 0.055 Uiso 1 1 calc R U
C4 C 0.8656(4) 0.5805(2) 0.3385(2) 0.0414(8) Uani 1 1 d . .
H4A H 0.9533 0.5712 0.3741 0.050 Uiso 1 1 calc R U
C5 C 0.7186(3) 0.5403(2) 0.34335(17) 0.0344(7) Uani 1 1 d . .
C6 C 0.6822(4) 0.4858(2) 0.40012(17) 0.0346(7) Uani 1 1 d . .
C7 C 0.7988(4) 0.4658(3) 0.46257(19) 0.0483(9) Uani 1 1 d . .
H7A H 0.7442 0.4370 0.4973 0.072 Uiso 1 1 calc R U
H7B H 0.8492 0.5252 0.4804 0.072 Uiso 1 1 calc R U
H7C H 0.8801 0.4222 0.4513 0.072 Uiso 1 1 calc R U
C8 C 0.3411(3) 0.3747(2) 0.41965(14) 0.0280(6) Uani 1 1 d . .
C9 C 0.2606(4) 0.3144(2) 0.46507(14) 0.0297(6) Uani 1 1 d . .
C10 C 0.3431(5) 0.2850(2) 0.52849(15) 0.0406(8) Uani 1 1 d . .
H10A H 0.4525 0.2996 0.5416 0.049 Uiso 1 1 calc R U
C11 C 0.2623(6) 0.2341(3) 0.57196(17) 0.0546(11) Uani 1 1 d . .
H11A H 0.3166 0.2136 0.6152 0.066 Uiso 1 1 calc R U
C12 C 0.1028(6) 0.2132(2) 0.55253(19) 0.0542(11) Uani 1 1 d . .
H12A H 0.0474 0.1796 0.5829 0.065 Uiso 1 1 calc R U
C13 C 0.0241(5) 0.2408(2) 0.48936(18) 0.0469(9) Uani 1 1 d . .
H13A H -0.0849 0.2254 0.4761 0.056 Uiso 1 1 calc R U
C14 C 0.1029(4) 0.2907(2) 0.44529(16) 0.0362(7) Uani 1 1 d . .
H14A H 0.0488 0.3088 0.4014 0.043 Uiso 1 1 calc R U
C15 C 0.4695(3) 0.6043(2) 0.18441(16) 0.0306(6) Uani 1 1 d . .
C16 C 0.4630(4) 0.6544(2) 0.11880(17) 0.0412(8) Uani 1 1 d . .
H16A H 0.3711 0.6321 0.0865 0.062 Uiso 1 1 calc R U
H16B H 0.5605 0.6418 0.1001 0.062 Uiso 1 1 calc R U
H16C H 0.4532 0.7227 0.1261 0.062 Uiso 1 1 calc R U
C17 C 0.1119(3) 0.49874(18) 0.18465(13) 0.0227(6) Uani 1 1 d . .
C18 C -0.0458(3) 0.47819(18) 0.14398(13) 0.0215(5) Uani 1 1 d . .
C19 C -0.0880(4) 0.5158(2) 0.07911(15) 0.0312(6) Uani 1 1 d . .
H19A H -0.0180 0.5581 0.0615 0.037 Uiso 1 1 calc R U
C20 C -0.2321(4) 0.4919(2) 0.03965(17) 0.0408(8) Uani 1 1 d . .
H20A H -0.2608 0.5182 -0.0048 0.049 Uiso 1 1 calc R U
C21 C -0.3340(4) 0.4300(2) 0.06487(15) 0.0363(7) Uani 1 1 d . .
H21A H -0.4327 0.4138 0.0377 0.044 Uiso 1 1 calc R U
C22 C -0.2924(4) 0.3918(2) 0.12956(15) 0.0343(7) Uani 1 1 d . .
H22A H -0.3622 0.3490 0.1468 0.041 Uiso 1 1 calc R U
C23 C -0.1492(3) 0.4159(2) 0.16920(14) 0.0294(6) Uani 1 1 d . .
H23A H -0.1212 0.3899 0.2138 0.035 Uiso 1 1 calc R U

loop_
_atom_site_aniso_label
_atom_site_aniso_U_11
_atom_site_aniso_U_22
_atom_site_aniso_U_33
_atom_site_aniso_U_23
_atom_site_aniso_U_13
_atom_site_aniso_U_12
Mo1 0.01683(12) 0.02669(13) 0.02296(12) -0.00431(9) -0.00013(8) -0.00305(9)
Cl1 0.0417(4) 0.0249(3) 0.0285(4) -0.0066(3) 0.0097(3) -0.0055(3)
Cl2 0.0222(3) 0.0353(4) 0.0359(4) -0.0115(3) -0.0025(3) 0.0052(3)
N1 0.0195(12) 0.0257(12) 0.0406(14) -0.0113(10) 0.0046(10) -0.0016(10)
N2 0.0242(12) 0.0307(13) 0.0319(13) -0.0102(10) -0.0047(10) 0.0071(10)
N3 0.0326(14) 0.0320(13) 0.0265(13) -0.0063(10) -0.0051(10) 0.0077(11)
N4 0.0207(11) 0.0258(12) 0.0292(12) 0.0006(9) 0.0031(9) -0.0041(9)
N5 0.0223(12) 0.0317(12) 0.0258(12) 0.0035(10) -0.0002(9) -0.0068(10)
O1 0.0221(10) 0.0371(11) 0.0182(9) 0.0030(8) -0.0005(7) -0.0081(8)
O2 0.0273(11) 0.0396(12) 0.0207(10) 0.0009(8) -0.0003(8) -0.0021(9)
C1 0.0238(15) 0.0239(14) 0.0476(19) -0.0097(13) 0.0075(13) -0.0006(11)
C2 0.0234(15) 0.0294(16) 0.068(2) -0.0083(15) 0.0153(15) -0.0059(13)
C3 0.0177(15) 0.0385(19) 0.082(3) -0.0217(18) 0.0109(16) -0.0052(13)
C4 0.0176(14) 0.0402(18) 0.064(2) -0.0176(16) -0.0007(14) 0.0009(13)
C5 0.0185(14) 0.0304(15) 0.0510(19) -0.0195(14) -0.0045(13) 0.0036(12)
C6 0.0239(15) 0.0320(15) 0.0447(18) -0.0170(14) -0.0044(13) 0.0064(12)
C7 0.0311(18) 0.052(2) 0.055(2) -0.0150(17) -0.0138(15) 0.0116(16)
C8 0.0326(15) 0.0275(14) 0.0219(13) -0.0073(11) -0.0012(11) 0.0121(12)
C9 0.0418(17) 0.0274(14) 0.0191(13) -0.0025(11) 0.0032(12) 0.0108(13)
C10 0.060(2) 0.0359(17) 0.0238(15) -0.0028(12) -0.0010(14) 0.0180(16)
C11 0.102(4) 0.0388(19) 0.0224(16) 0.0051(14) 0.0082(19) 0.020(2)
C12 0.100(4) 0.0305(18) 0.038(2) 0.0090(14) 0.029(2) 0.005(2)
C13 0.067(3) 0.0320(18) 0.046(2) 0.0060(15) 0.0211(18) 0.0002(17)
C14 0.048(2) 0.0296(16) 0.0319(16) 0.0036(12) 0.0087(14) 0.0082(14)
C15 0.0266(15) 0.0286(15) 0.0380(17) -0.0022(12) 0.0096(12) -0.0069(12)
C16 0.0401(19) 0.0419(19) 0.0425(19) 0.0047(14) 0.0090(15) -0.0161(15)
C17 0.0256(14) 0.0243(14) 0.0178(12) -0.0013(9) 0.0020(10) -0.0011(10)
C18 0.0225(13) 0.0217(12) 0.0199(12) -0.0019(10) 0.0023(10) -0.0009(11)
C19 0.0271(15) 0.0356(16) 0.0293(15) 0.0116(12) 0.0004(12) -0.0051(13)
C20 0.0334(17) 0.054(2) 0.0311(16) 0.0165(14) -0.0056(13) -0.0065(15)
C21 0.0231(15) 0.053(2) 0.0299(16) -0.0001(14) -0.0044(12) -0.0055(14)
C22 0.0276(15) 0.0457(18) 0.0303(16) 0.0004(13) 0.0070(12) -0.0121(14)
C23 0.0288(15) 0.0395(17) 0.0200(13) 0.0037(11) 0.0040(11) -0.0056(13)

loop_
_atom_type_symbol
_atom_type_description
_atom_type_scat_dispersion_real
_atom_type_scat_dispersion_imag
_atom_type_scat_source
C C 0.0033 0.0016 'International Tables Vol C Tables 4.2.6.8 and 6.1.1.4'
H H 0.0000 0.0000 'International Tables Vol C Tables 4.2.6.8 and 6.1.1.4'
N N 0.0061 0.0033 'International Tables Vol C Tables 4.2.6.8 and 6.1.1.4'
O O 0.0106 0.0060 'International Tables Vol C Tables 4.2.6.8 and 6.1.1.4'
Cl Cl 0.1484 0.1585 'International Tables Vol C Tables 4.2.6.8 and 6.1.1.4'
Mo Mo -1.6832 0.6857 'International Tables Vol C Tables 4.2.6.8 and 6.1.1.4'

loop_
_geom_angle_atom_site_label_1
_geom_angle_atom_site_label_2
_geom_angle_atom_site_label_3
_geom_angle
O2 Mo1 O1 75.37(7)
O2 Mo1 N2 71.68(9)
O1 Mo1 N2 147.02(9)
O2 Mo1 N1 142.56(9)
O1 Mo1 N1 142.07(9)
N2 Mo1 N1 70.88(10)
O2 Mo1 N4 146.55(8)
O1 Mo1 N4 71.19(8)
N2 Mo1 N4 141.74(10)
N1 Mo1 N4 70.88(9)
O2 Mo1 Cl1 89.57(6)
O1 Mo1 Cl1 90.99(6)
N2 Mo1 Cl1 87.57(7)
N1 Mo1 Cl1 88.96(6)
N4 Mo1 Cl1 90.64(7)
O2 Mo1 Cl2 90.96(6)
O1 Mo1 Cl2 92.20(6)
N2 Mo1 Cl2 89.59(6)
N1 Mo1 Cl2 88.69(6)
N4 Mo1 Cl2 90.67(7)
Cl1 Mo1 Cl2 176.79(3)
C1 N1 C5 120.0(3)
C1 N1 Mo1 120.42(19)
C5 N1 Mo1 119.6(2)
C6 N2 N3 117.7(3)
C6 N2 Mo1 123.1(2)
N3 N2 Mo1 119.20(18)
C8 N3 N2 107.7(2)
C15 N4 N5 118.2(2)
C15 N4 Mo1 122.4(2)
N5 N4 Mo1 119.42(17)
C17 N5 N4 108.1(2)
C17 O1 Mo1 118.92(17)
C8 O2 Mo1 118.07(19)
N1 C1 C2 121.5(3)
N1 C1 C15 113.7(3)
C2 C1 C15 124.8(3)
C3 C2 C1 118.1(3)
C3 C2 H2A 120.9
C1 C2 H2A 120.9
C4 C3 C2 120.1(3)
C4 C3 H3A 120.0
C2 C3 H3A 120.0
C3 C4 C5 119.9(3)
C3 C4 H4A 120.0
C5 C4 H4A 120.0
N1 C5 C4 120.4(3)
N1 C5 C6 113.9(3)
C4 C5 C6 125.7(3)
N2 C6 C5 112.5(3)
N2 C6 C7 124.0(3)
C5 C6 C7 123.6(3)
C6 C7 H7A 109.5
C6 C7 H7B 109.5
H7A C7 H7B 109.5
C6 C7 H7C 109.5
H7A C7 H7C 109.5
H7B C7 H7C 109.5
N3 C8 O2 123.3(3)
N3 C8 C9 118.6(3)
O2 C8 C9 118.1(3)
C14 C9 C10 120.5(3)
C14 C9 C8 119.5(3)
C10 C9 C8 119.9(3)
C11 C10 C9 118.8(4)
C11 C10 H10A 120.6
C9 C10 H10A 120.6
C10 C11 C12 120.2(3)
C10 C11 H11A 119.9
C12 C11 H11A 119.9
C13 C12 C11 120.3(4)
C13 C12 H12A 119.9
C11 C12 H12A 119.9
C12 C13 C14 120.3(4)
C12 C13 H13A 119.9
C14 C13 H13A 119.9
C13 C14 C9 119.8(3)
C13 C14 H14A 120.1
C9 C14 H14A 120.1
N4 C15 C1 112.5(3)
N4 C15 C16 124.6(3)
C1 C15 C16 122.8(3)
C15 C16 H16A 109.5
C15 C16 H16B 109.5
H16A C16 H16B 109.5
C15 C16 H16C 109.5
H16A C16 H16C 109.5
H16B C16 H16C 109.5
O1 C17 N5 122.3(2)
O1 C17 C18 119.1(2)
N5 C17 C18 118.6(2)
C19 C18 C23 119.4(2)
C19 C18 C17 120.4(2)
C23 C18 C17 120.1(2)
C18 C19 C20 120.2(3)
C18 C19 H19A 119.9
C20 C19 H19A 119.9
C21 C20 C19 120.2(3)
C21 C20 H20A 119.9
C19 C20 H20A 119.9
C22 C21 C20 120.0(3)
C22 C21 H21A 120.0
C20 C21 H21A 120.0
C21 C22 C23 120.0(3)
C21 C22 H22A 120.0
C23 C22 H22A 120.0
C22 C23 C18 120.3(3)
C22 C23 H23A 119.9
C18 C23 H23A 119.9

loop_
_geom_bond_atom_site_label_1
_geom_bond_atom_site_label_2
_geom_bond_distance
Mo1 O2 2.042(2)
Mo1 O1 2.0455(18)
Mo1 N2 2.142(2)
Mo1 N1 2.150(2)
Mo1 N4 2.148(2)
Mo1 Cl1 2.3896(7)
Mo1 Cl2 2.3911(7)
N1 C1 1.340(4)
N1 C5 1.361(4)
N2 C6 1.305(4)
N2 N3 1.381(4)
N3 C8 1.306(4)
N4 C15 1.310(4)
N4 N5 1.371(3)
N5 C17 1.316(3)
O1 C17 1.293(3)
O2 C8 1.301(3)
C1 C2 1.402(4)
C1 C15 1.451(4)
C2 C3 1.392(5)
C2 H2A 0.9500
C3 C4 1.360(5)
C3 H3A 0.9500
C4 C5 1.394(4)
C4 H4A 0.9500
C5 C6 1.437(5)
C6 C7 1.482(4)
C7 H7A 0.9800
C7 H7B 0.9800
C7 H7C 0.9800
C8 C9 1.486(4)
C9 C14 1.380(5)
C9 C10 1.399(4)
C10 C11 1.387(5)
C10 H10A 0.9500
C11 C12 1.385(6)
C11 H11A 0.9500
C12 C13 1.376(5)
C12 H12A 0.9500
C13 C14 1.379(5)
C13 H13A 0.9500
C14 H14A 0.9500
C15 C16 1.472(4)
C16 H16A 0.9800
C16 H16B 0.9800
C16 H16C 0.9800
C17 C18 1.480(4)
C18 C19 1.382(4)
C18 C23 1.395(4)
C19 C20 1.387(4)
C19 H19A 0.9500
C20 C21 1.382(4)
C20 H20A 0.9500
C21 C22 1.382(4)
C21 H21A 0.9500
C22 C23 1.383(4)
C22 H22A 0.9500
C23 H23A 0.9500

loop_
_geom_torsion_atom_site_label_1
_geom_torsion_atom_site_label_2
_geom_torsion_atom_site_label_3
_geom_torsion_atom_site_label_4
_geom_torsion
C6 N2 N3 C8 -179.6(2)
Mo1 N2 N3 C8 -0.7(3)
C15 N4 N5 C17 179.8(3)
Mo1 N4 N5 C17 0.1(3)
C5 N1 C1 C2 -1.0(4)
Mo1 N1 C1 C2 179.8(2)
C5 N1 C1 C15 178.2(2)
Mo1 N1 C1 C15 -0.9(3)
N1 C1 C2 C3 2.0(4)
C15 C1 C2 C3 -177.1(3)
C1 C2 C3 C4 -1.1(5)
C2 C3 C4 C5 -0.9(5)
C1 N1 C5 C4 -1.0(4)
Mo1 N1 C5 C4 178.2(2)
C1 N1 C5 C6 179.0(2)
Mo1 N1 C5 C6 -1.8(3)
C3 C4 C5 N1 1.9(5)
C3 C4 C5 C6 -178.1(3)
N3 N2 C6 C5 177.7(2)
Mo1 N2 C6 C5 -1.1(3)
N3 N2 C6 C7 -1.2(4)
Mo1 N2 C6 C7 179.9(2)
N1 C5 C6 N2 1.8(4)
C4 C5 C6 N2 -178.2(3)
N1 C5 C6 C7 -179.2(3)
C4 C5 C6 C7 0.8(5)
N2 N3 C8 O2 -1.1(4)
N2 N3 C8 C9 -179.4(2)
Mo1 O2 C8 N3 2.5(4)
Mo1 O2 C8 C9 -179.21(18)
N3 C8 C9 C14 178.3(3)
O2 C8 C9 C14 -0.1(4)
N3 C8 C9 C10 0.7(4)
O2 C8 C9 C10 -177.7(3)
C14 C9 C10 C11 -1.9(4)
C8 C9 C10 C11 175.7(3)
C9 C10 C11 C12 -0.1(5)
C10 C11 C12 C13 1.5(5)
C11 C12 C13 C14 -0.9(5)
C12 C13 C14 C9 -1.1(5)
C10 C9 C14 C13 2.5(5)
C8 C9 C14 C13 -175.1(3)
N5 N4 C15 C1 -178.0(2)
Mo1 N4 C15 C1 1.7(3)
N5 N4 C15 C16 0.4(4)
Mo1 N4 C15 C16 -179.9(2)
N1 C1 C15 N4 -0.4(4)
C2 C1 C15 N4 178.8(3)
N1 C1 C15 C16 -178.9(3)
C2 C1 C15 C16 0.3(5)
Mo1 O1 C17 N5 -4.0(3)
Mo1 O1 C17 C18 175.37(17)
N4 N5 C17 O1 2.4(4)
N4 N5 C17 C18 -176.9(2)
O1 C17 C18 C19 178.2(3)
N5 C17 C18 C19 -2.5(4)
O1 C17 C18 C23 -5.8(4)
N5 C17 C18 C23 173.5(3)
C23 C18 C19 C20 0.2(5)
C17 C18 C19 C20 176.2(3)
C18 C19 C20 C21 -0.3(5)
C19 C20 C21 C22 0.0(5)
C20 C21 C22 C23 0.4(5)
C21 C22 C23 C18 -0.4(5)
C19 C18 C23 C22 0.2(4)
C17 C18 C23 C22 -175.9(3)
